data_7232181
loop_
_publ_author_name
'Hirahara, Masanari'
'Goto, Hiroki'
'Yamamoto, Rei'
'Yagi, Masayuki'
'Umemura, Yasushi'

_publ_section_title
;
 Photoisomerization and thermal isomerization of ruthenium aqua complexes
 with chloro-substituted asymmetric bidentate ligands
;
_journal_issue 4
_journal_name_full 'RSC Advances'
_journal_page_first 2002
_journal_paper_doi 10.1039/C8RA08943D
_journal_volume 9
_journal_year 2019
_chemical_formula_moiety 'C29 H20 Cl2 N5 Ru, B F4'
_chemical_formula_sum 'C29 H20 B Cl2 F4 N5 Ru'
_chemical_formula_weight 697.30
_space_group_crystal_system triclinic
_space_group_IT_number 2
_space_group_name_Hall '-P 1'
_space_group_name_H-M_alt 'P -1'
_symmetry_Int_Tables_number 2
_symmetry_space_group_name_Hall '-P 1'
_symmetry_space_group_name_H-M 'P -1'
_atom_sites_solution_primary heavy
_audit_creation_date 2016-07-21
_audit_creation_method
;
Olex2 1.2
(compiled 2016.02.19 svn.r3266 for OlexSys, GUI svn.r5155)
;
_audit_update_record
;
2017-04-27 deposited with the CCDC.
2019-01-07 downloaded from the CCDC.
;
_cell_angle_alpha 81.760(2)
_cell_angle_beta 89.511(2)
_cell_angle_gamma 77.947(2)
_cell_formula_units_Z 2
_cell_length_a 7.7286(12)
_cell_length_b 12.0747(18)
_cell_length_c 14.592(2)
_cell_measurement_reflns_used 187
_cell_measurement_temperature 100
_cell_measurement_theta_max 23.15
_cell_measurement_theta_min 4.45
_cell_volume 1317.6(3)
_computing_molecular_graphics 'Olex2 (Dolomanov et al., 2009)'
_computing_publication_material 'Olex2 (Dolomanov et al., 2009)'
_computing_structure_refinement 'olex2.refine (Bourhis et al., 2015)'
_computing_structure_solution 'ShelXS-1997 (Sheldrick, 2008)'
_diffrn_ambient_temperature 100
_diffrn_measured_fraction_theta_full 0.9829
_diffrn_measured_fraction_theta_max 0.9829
_diffrn_measurement_device_type 'Bruker SMART APEX CCD-detector diffractometer'
_diffrn_radiation_type 'Mo K\a'
_diffrn_radiation_wavelength 0.71073
_diffrn_reflns_av_R_equivalents 0.0372
_diffrn_reflns_av_unetI/netI 0.0474
_diffrn_reflns_limit_h_max 9
_diffrn_reflns_limit_h_min -9
_diffrn_reflns_limit_k_max 14
_diffrn_reflns_limit_k_min -14
_diffrn_reflns_limit_l_max 17
_diffrn_reflns_limit_l_min -17
_diffrn_reflns_number 12164
_diffrn_reflns_theta_full 26.0000
_diffrn_reflns_theta_max 25.40
_diffrn_reflns_theta_min 1.41
_exptl_absorpt_coefficient_mu 0.858
_exptl_absorpt_correction_T_max 1
_exptl_absorpt_correction_T_min 0.6473
_exptl_absorpt_correction_type empirical
_exptl_absorpt_process_details '(SADABS; Sheldrick, G. M., 1996)'
_exptl_crystal_colour 'lusterous dark black'
_exptl_crystal_colour_lustre lusterous
_exptl_crystal_colour_modifier dark
_exptl_crystal_colour_primary black
_exptl_crystal_density_diffrn 1.7574
_exptl_crystal_description block
_exptl_crystal_F_000 694.4153
_exptl_crystal_size_max 0.5
_exptl_crystal_size_mid 0.11
_exptl_crystal_size_min 0.05
_refine_diff_density_max 0.6634
_refine_diff_density_min -0.9958
_refine_diff_density_rms 0.1367
_refine_ls_d_res_high 0.8286
_refine_ls_d_res_low 14.4379
_refine_ls_goodness_of_fit_ref 1.0393
_refine_ls_hydrogen_treatment refall
_refine_ls_matrix_type full
_refine_ls_number_constraints 40
_refine_ls_number_parameters 378
_refine_ls_number_reflns 4768
_refine_ls_number_restraints 0
_refine_ls_restrained_S_all 1.0393
_refine_ls_R_factor_all 0.0479
_refine_ls_R_factor_gt 0.0312
_refine_ls_shift/su_max 0.0000
_refine_ls_shift/su_mean 0.0000
_refine_ls_structure_factor_coef Fsqd
_refine_ls_weighting_details 'w=1/[\s^2^(Fo^2^)+(0.0055P)^2^+3.4199P] where P=(Fo^2^+2Fc^2^)/3'
_refine_ls_weighting_scheme calc
_refine_ls_wR_factor_gt 0.0609
_refine_ls_wR_factor_ref 0.0728
_reflns_Friedel_coverage 0.0
_reflns_limit_h_max 9
_reflns_limit_h_min -9
_reflns_limit_k_max 14
_reflns_limit_k_min -14
_reflns_limit_l_max 17
_reflns_limit_l_min 0
_reflns_number_gt 3886
_reflns_number_total 4768
_reflns_threshold_expression I>=2u(I)
_cod_data_source_file c8ra08943d2.cif
_cod_data_source_block test1
_cod_original_cell_volume 1317.7(4)
_cod_database_code 7232181
_olex2_refinement_description
;
1. Fixed Uiso
 At 1.2 times of:
  All C(H) groups
2.a Aromatic/amide H refined with riding coordinates:
 C15(H15), C1(H1), C2(H2), C3(H3), C4(H4), C9(H9), C8(H8), C28(H28), C27(H27),
 C26(H26), C25(H25), C7(H7), C17(H17), C19(H19), C16(H16), C22(H22), C14(H14),
 C13(H13), C12(H12), C23(H23)
;
_olex2_submission_special_instructions 'No special instructions were received'

loop_
_space_group_symop_id
_space_group_symop_operation_xyz
1 x,y,z
2 -x,-y,-z

loop_
_atom_site_label
_atom_site_type_symbol
_atom_site_fract_x
_atom_site_fract_y
_atom_site_fract_z
_atom_site_U_iso_or_equiv
_atom_site_adp_type
_atom_site_occupancy
_atom_site_refinement_flags_posn
Ru1 Ru 0.34587(4) 0.19430(2) 0.19057(2) 0.01318(8) Uani 1.000000 .
N1 N 0.2606(4) 0.3640(2) 0.1282(2) 0.0157(6) Uani 1.000000 .
Cl1 Cl 0.09877(11) 0.15768(7) 0.10421(6) 0.01767(19) Uani 1.000000 .
N4 N 0.5260(4) 0.2559(2) 0.2565(2) 0.0160(6) Uani 1.000000 .
N5 N 0.2352(4) 0.2050(2) 0.3229(2) 0.0148(6) Uani 1.000000 .
N2 N 0.4737(4) 0.1909(2) 0.0745(2) 0.0150(6) Uani 1.000000 .
N3 N 0.4882(4) 0.0265(2) 0.2104(2) 0.0160(6) Uani 1.000000 .
C11 C 0.3188(4) 0.3825(3) 0.0400(2) 0.0179(8) Uani 1.000000 .
C10 C 0.4424(5) 0.2847(3) 0.0090(2) 0.0177(8) Uani 1.000000 .
C5 C 0.6065(4) 0.0032(3) 0.1413(2) 0.0172(8) Uani 1.000000 .
C15 C 0.1640(4) 0.4535(3) 0.1640(3) 0.0187(8) Uani 1.000000 .
H15 H 0.1297(4) 0.4425(3) 0.2253(3) 0.0225(9) Uiso 1.000000 R
C1 C 0.4871(5) -0.0565(3) 0.2825(2) 0.0179(8) Uani 1.000000 .
H1 H 0.4061(5) -0.0420(3) 0.3291(2) 0.0215(9) Uiso 1.000000 R
C6 C 0.5949(4) 0.0954(3) 0.0621(2) 0.0167(8) Uani 1.000000 .
C29 C 0.0967(4) 0.1578(3) 0.3623(2) 0.0148(7) Uani 1.000000 .
C2 C 0.6010(5) -0.1627(3) 0.2906(3) 0.0235(9) Uani 1.000000 .
H2 H 0.5947(5) -0.2184(3) 0.3409(3) 0.0282(10) Uiso 1.000000 R
C3 C 0.7245(5) -0.1845(3) 0.2226(3) 0.0263(9) Uani 1.000000 .
H3 H 0.8052(5) -0.2541(3) 0.2276(3) 0.0316(11) Uiso 1.000000 R
C4 C 0.7258(5) -0.1010(3) 0.1473(3) 0.0232(9) Uani 1.000000 .
H4 H 0.8067(5) -0.1147(3) 0.1005(3) 0.0278(10) Uiso 1.000000 R
C9 C 0.5325(5) 0.2840(3) -0.0735(3) 0.0207(8) Uani 1.000000 .
H9 H 0.5098(5) 0.3476(3) -0.1192(3) 0.0249(10) Uiso 1.000000 R
C8 C 0.6573(5) 0.1871(3) -0.0868(3) 0.0240(9) Uani 1.000000 .
H8 H 0.7191(5) 0.1858(3) -0.1418(3) 0.0288(10) Uiso 1.000000 R
C20 C 0.4658(4) 0.3065(3) 0.3320(2) 0.0157(7) Uani 1.000000 .
C28 C 0.0358(4) 0.0747(3) 0.3205(2) 0.0181(8) Uani 1.000000 .
H28 H 0.0921(4) 0.0484(3) 0.2687(2) 0.0217(9) Uiso 1.000000 R
C27 C -0.1056(5) 0.0326(3) 0.3556(3) 0.0219(8) Uani 1.000000 .
H27 H -0.1443(5) -0.0229(3) 0.3279(3) 0.0263(10) Uiso 1.000000 R
C26 C -0.1934(5) 0.0724(3) 0.4334(3) 0.0237(9) Uani 1.000000 .
H26 H -0.2937(5) 0.0463(3) 0.4546(3) 0.0284(10) Uiso 1.000000 R
C21 C 0.3064(4) 0.2716(3) 0.3720(2) 0.0169(8) Uani 1.000000 .
C24 C 0.0179(4) 0.1919(3) 0.4449(2) 0.0175(8) Uani 1.000000 .
C25 C -0.1318(5) 0.1492(3) 0.4780(3) 0.0223(8) Uani 1.000000 .
H25 H -0.1886(5) 0.1734(3) 0.5302(3) 0.0268(10) Uiso 1.000000 R
C7 C 0.6901(5) 0.0922(3) -0.0187(3) 0.0214(8) Uani 1.000000 .
H7 H 0.7746(5) 0.0276(3) -0.0270(3) 0.0256(10) Uiso 1.000000 R
C17 C 0.7748(4) 0.3448(3) 0.2532(3) 0.0193(8) Uani 1.000000 .
H17 H 0.8817(4) 0.3547(3) 0.2271(3) 0.0232(10) Uiso 1.000000 R
C19 C 0.5526(5) 0.3816(3) 0.3672(3) 0.0195(8) Uani 1.000000 .
H19 H 0.5082(5) 0.4171(3) 0.4175(3) 0.0234(9) Uiso 1.000000 R
C16 C 0.6814(4) 0.2727(3) 0.2210(2) 0.0180(8) Uani 1.000000 .
H16 H 0.7273(4) 0.2340(3) 0.1726(2) 0.0216(9) Uiso 1.000000 R
C18 C 0.7065(5) 0.4026(3) 0.3258(3) 0.0196(8) Uani 1.000000 .
C22 C 0.2379(5) 0.3036(3) 0.4565(2) 0.0201(8) Uani 1.000000 .
H22 H 0.2915(5) 0.3495(3) 0.4882(2) 0.0242(10) Uiso 1.000000 R
Cl2 Cl 0.81768(12) 0.49798(8) 0.36344(7) 0.0286(2) Uani 1.000000 .
C14 C 0.1142(5) 0.5611(3) 0.1129(3) 0.0245(9) Uani 1.000000 .
H14 H 0.0475(5) 0.6211(3) 0.1397(3) 0.0294(11) Uiso 1.000000 R
C13 C 0.1641(5) 0.5789(3) 0.0219(3) 0.0241(9) Uani 1.000000 .
H13 H 0.1276(5) 0.6499(3) -0.0142(3) 0.0289(10) Uiso 1.000000 R
C12 C 0.2701(5) 0.4885(3) -0.0146(3) 0.0220(8) Uani 1.000000 .
H12 H 0.3081(5) 0.4990(3) -0.0753(3) 0.0264(10) Uiso 1.000000 R
C23 C 0.0927(5) 0.2669(3) 0.4911(3) 0.0207(8) Uani 1.000000 .
H23 H 0.0425(5) 0.2908(3) 0.5450(3) 0.0248(10) Uiso 1.000000 R
F1 F 0.6098(3) 0.38432(19) 0.73532(15) 0.0314(6) Uani 1.000000 .
F2 F 0.6238(3) 0.3504(2) 0.58654(16) 0.0428(6) Uani 1.000000 .
F4 F 0.8144(3) 0.2365(2) 0.69386(17) 0.0492(7) Uani 1.000000 .
F3 F 0.8378(4) 0.4199(3) 0.6467(2) 0.0638(9) Uani 1.000000 .
B1 B 0.7225(6) 0.3472(4) 0.6660(3) 0.0222(10) Uani 1.000000 .

loop_
_atom_site_aniso_label
_atom_site_aniso_U_11
_atom_site_aniso_U_22
_atom_site_aniso_U_33
_atom_site_aniso_U_12
_atom_site_aniso_U_13
_atom_site_aniso_U_23
Ru1 0.01147(14) 0.01268(15) 0.01520(15) -0.00238(10) 0.00325(10) -0.00181(11)
N1 0.0122(15) 0.0161(16) 0.0200(16) -0.0063(12) 0.0006(12) -0.0018(13)
Cl1 0.0151(4) 0.0178(4) 0.0206(5) -0.0037(3) 0.0006(3) -0.0041(4)
N4 0.0124(15) 0.0153(15) 0.0187(16) -0.0008(12) 0.0035(12) 0.0001(12)
N5 0.0115(14) 0.0134(15) 0.0186(16) -0.0022(12) 0.0014(12) 0.0003(12)
N2 0.0119(14) 0.0148(15) 0.0198(16) -0.0058(12) -0.0000(12) -0.0030(12)
N3 0.0134(15) 0.0175(16) 0.0193(16) -0.0063(12) 0.0014(12) -0.0051(13)
C11 0.0146(18) 0.021(2) 0.0189(19) -0.0071(15) -0.0020(15) -0.0012(15)
C10 0.0180(18) 0.0197(19) 0.0165(19) -0.0071(15) 0.0005(15) -0.0020(15)
C5 0.0152(18) 0.0169(19) 0.021(2) -0.0066(15) 0.0015(15) -0.0044(15)
C15 0.0125(17) 0.0187(19) 0.026(2) -0.0055(15) 0.0022(15) -0.0050(16)
C1 0.0176(18) 0.0173(19) 0.0189(19) -0.0054(15) 0.0021(15) -0.0007(15)
C6 0.0124(17) 0.0185(19) 0.022(2) -0.0059(14) 0.0027(14) -0.0080(15)
C29 0.0100(17) 0.0135(17) 0.0191(19) -0.0016(13) 0.0008(14) 0.0017(14)
C2 0.021(2) 0.0168(19) 0.031(2) -0.0048(15) -0.0051(17) 0.0012(16)
C3 0.022(2) 0.016(2) 0.039(2) 0.0024(16) -0.0005(18) -0.0055(17)
C4 0.0173(19) 0.022(2) 0.031(2) -0.0023(16) 0.0051(16) -0.0096(17)
C9 0.024(2) 0.022(2) 0.018(2) -0.0112(16) 0.0018(16) -0.0021(16)
C8 0.029(2) 0.031(2) 0.017(2) -0.0141(18) 0.0099(16) -0.0091(17)
C20 0.0101(17) 0.0150(18) 0.0203(19) -0.0007(14) 0.0003(14) 0.0004(15)
C28 0.0166(18) 0.0192(19) 0.0172(19) -0.0035(15) 0.0013(15) 0.0014(15)
C27 0.0183(19) 0.021(2) 0.027(2) -0.0078(16) -0.0021(16) 0.0021(16)
C26 0.0132(18) 0.024(2) 0.031(2) -0.0053(16) 0.0049(16) 0.0048(17)
C21 0.0125(17) 0.0153(18) 0.022(2) -0.0018(14) 0.0026(14) -0.0003(15)
C24 0.0134(18) 0.0152(18) 0.021(2) 0.0005(14) 0.0029(15) 0.0015(15)
C25 0.0199(19) 0.021(2) 0.023(2) -0.0016(16) 0.0082(16) 0.0023(16)
C7 0.0189(19) 0.023(2) 0.025(2) -0.0070(16) 0.0065(16) -0.0090(16)
C17 0.0120(18) 0.0202(19) 0.025(2) -0.0052(15) 0.0014(15) 0.0020(16)
C19 0.0178(19) 0.021(2) 0.0186(19) -0.0020(15) 0.0007(15) -0.0032(15)
C16 0.0141(18) 0.0180(19) 0.020(2) -0.0026(14) 0.0032(15) 0.0010(15)
C18 0.0178(18) 0.0162(19) 0.024(2) -0.0040(15) -0.0023(15) -0.0002(15)
C22 0.0192(19) 0.022(2) 0.020(2) -0.0050(15) 0.0027(15) -0.0048(16)
Cl2 0.0234(5) 0.0270(5) 0.0404(6) -0.0128(4) 0.0004(4) -0.0105(4)
C14 0.0179(19) 0.018(2) 0.038(2) -0.0051(16) -0.0005(17) -0.0049(17)
C13 0.0181(19) 0.018(2) 0.035(2) -0.0046(15) -0.0076(17) 0.0040(17)
C12 0.022(2) 0.022(2) 0.022(2) -0.0080(16) -0.0001(16) 0.0018(16)
C23 0.0203(19) 0.021(2) 0.019(2) -0.0009(15) 0.0064(15) -0.0039(16)
F1 0.0347(13) 0.0327(13) 0.0239(12) -0.0030(11) 0.0112(10) -0.0008(10)
F2 0.0471(16) 0.0493(16) 0.0287(14) 0.0014(13) -0.0045(12) -0.0118(12)
F4 0.0522(17) 0.0444(16) 0.0372(15) 0.0169(13) 0.0086(13) -0.0002(13)
F3 0.0623(19) 0.075(2) 0.079(2) -0.0504(17) 0.0397(17) -0.0402(18)
B1 0.023(2) 0.021(2) 0.024(2) -0.0084(18) 0.0068(19) -0.0030(18)

loop_
_atom_type_symbol
_atom_type_scat_dispersion_real
_atom_type_scat_dispersion_imag
_atom_type_scat_Cromer_Mann_a1
_atom_type_scat_Cromer_Mann_a2
_atom_type_scat_Cromer_Mann_a3
_atom_type_scat_Cromer_Mann_a4
_atom_type_scat_Cromer_Mann_b1
_atom_type_scat_Cromer_Mann_b2
_atom_type_scat_Cromer_Mann_b3
_atom_type_scat_Cromer_Mann_b4
_atom_type_scat_Cromer_Mann_c
_atom_type_scat_source
_atom_type_scat_dispersion_source
Ru -1.23940 0.83517 19.26740 12.91820 4.86337 1.56756 0.80852 8.43467 24.79970 94.29280 5.37873983383 'International Tables Volume C Table 6.1.1.4 (pp. 500-502)' 'Henke, Gullikson and Davis, At. Data and Nucl. Data Tables, 1993, 54, 2'
C 0.00347 0.00161 2.31000 1.02000 1.58860 0.86500 20.84390 10.20750 0.56870 51.65120 0.215599998832 'International Tables Volume C Table 6.1.1.4 (pp. 500-502)' 'Henke, Gullikson and Davis, At. Data and Nucl. Data Tables, 1993, 54, 2'
B 0.00141 0.00067 2.05450 1.33260 1.09790 0.70680 23.21850 1.02100 60.34980 0.14030 -0.193200007081 'International Tables Volume C Table 6.1.1.4 (pp. 500-502)' 'Henke, Gullikson and Davis, At. Data and Nucl. Data Tables, 1993, 54, 2'
Cl 0.14873 0.16029 11.46040 7.19640 6.25560 1.64550 0.01040 1.16620 18.51940 47.77840 -9.55739974976 'International Tables Volume C Table 6.1.1.4 (pp. 500-502)' 'Henke, Gullikson and Davis, At. Data and Nucl. Data Tables, 1993, 54, 2'
H 0.00000 0.00000 0.49300 0.32291 0.14019 0.04081 10.51090 26.12570 3.14236 57.79970 0.0030380000826 'International Tables Volume C Table 6.1.1.4 (pp. 500-502)' 'Henke, Gullikson and Davis, At. Data and Nucl. Data Tables, 1993, 54, 2'
F 0.01794 0.01033 3.53920 2.64120 1.51700 1.02430 10.28250 4.29440 0.26150 26.14760 0.277599990368 'International Tables Volume C Table 6.1.1.4 (pp. 500-502)' 'Henke, Gullikson and Davis, At. Data and Nucl. Data Tables, 1993, 54, 2'
N 0.00653 0.00323 12.21260 3.13220 2.01250 1.16630 0.00570 9.89330 28.99750 0.58260 -11.5290002823 'International Tables Volume C Table 6.1.1.4 (pp. 500-502)' 'Henke, Gullikson and Davis, At. Data and Nucl. Data Tables, 1993, 54, 2'

loop_
_geom_angle_atom_site_label_1
_geom_angle_atom_site_label_2
_geom_angle_atom_site_label_3
_geom_angle
Cl1 Ru1 N1 84.93(8)
N4 Ru1 N1 84.65(11)
N4 Ru1 Cl1 169.14(8)
N5 Ru1 N1 99.99(11)
N5 Ru1 Cl1 101.12(8)
N5 Ru1 N4 77.71(11)
N2 Ru1 N1 79.50(11)
N2 Ru1 Cl1 86.14(8)
N2 Ru1 N4 94.96(11)
N2 Ru1 N5 172.67(11)
N3 Ru1 N1 159.02(11)
N3 Ru1 Cl1 96.03(8)
N3 Ru1 N4 94.80(11)
N3 Ru1 N5 100.37(11)
N3 Ru1 N2 79.66(11)
C11 N1 Ru1 112.5(2)
C15 N1 Ru1 129.1(2)
C15 N1 C11 118.4(3)
C20 N4 Ru1 115.4(2)
C16 N4 Ru1 124.6(2)
C16 N4 C20 118.3(3)
C29 N5 Ru1 128.9(2)
C21 N5 Ru1 113.3(2)
C21 N5 C29 117.7(3)
C10 N2 Ru1 119.3(2)
C6 N2 Ru1 119.3(2)
C6 N2 C10 121.4(3)
C5 N3 Ru1 112.8(2)
C1 N3 Ru1 129.1(2)
C1 N3 C5 117.9(3)
C10 C11 N1 115.6(3)
C12 C11 N1 121.3(3)
C12 C11 C10 122.9(3)
C11 C10 N2 112.6(3)
C9 C10 N2 120.1(3)
C9 C10 C11 127.2(3)
C6 C5 N3 115.3(3)
C4 C5 N3 121.1(3)
C4 C5 C6 123.6(3)
C14 C15 N1 122.3(3)
C2 C1 N3 123.0(3)
C5 C6 N2 112.5(3)
C7 C6 N2 120.2(3)
C7 C6 C5 127.3(3)
C28 C29 N5 119.7(3)
C24 C29 N5 120.7(3)
C24 C29 C28 119.6(3)
C3 C2 C1 119.0(4)
C4 C3 C2 118.8(3)
C3 C4 C5 120.1(3)
C8 C9 C10 119.1(3)
C7 C8 C9 120.3(3)
C21 C20 N4 113.8(3)
C19 C20 N4 121.7(3)
C19 C20 C21 124.4(3)
C27 C28 C29 120.2(3)
C26 C27 C28 120.6(4)
C25 C26 C27 120.3(3)
C20 C21 N5 114.8(3)
C22 C21 N5 123.3(3)
C22 C21 C20 121.9(3)
C25 C24 C29 118.6(3)
C23 C24 C29 118.7(3)
C23 C24 C25 122.7(3)
C24 C25 C26 120.4(3)
C8 C7 C6 118.9(3)
C18 C17 C16 118.7(3)
C18 C19 C20 118.6(3)
C17 C16 N4 122.7(3)
C19 C18 C17 119.7(3)
Cl2 C18 C17 119.1(3)
Cl2 C18 C19 121.2(3)
C23 C22 C21 119.3(3)
C13 C14 C15 119.6(4)
C12 C13 C14 118.6(3)
C13 C12 C11 119.6(3)
C22 C23 C24 119.8(3)
F2 B1 F1 109.3(3)
F4 B1 F1 110.1(3)
F4 B1 F2 109.3(3)
F3 B1 F1 109.0(3)
F3 B1 F2 108.6(3)
F3 B1 F4 110.5(4)

loop_
_geom_bond_atom_site_label_1
_geom_bond_atom_site_label_2
_geom_bond_distance
Ru1 N1 2.092(3)
Ru1 Cl1 2.4462(9)
Ru1 N4 2.020(3)
Ru1 N5 2.115(3)
Ru1 N2 1.955(3)
Ru1 N3 2.075(3)
N1 C11 1.363(4)
N1 C15 1.348(4)
N4 C20 1.366(4)
N4 C16 1.347(4)
N5 C29 1.397(4)
N5 C21 1.349(4)
N2 C10 1.354(4)
N2 C6 1.359(4)
N3 C5 1.375(4)
N3 C1 1.347(4)
C11 C10 1.479(5)
C11 C12 1.388(5)
C10 C9 1.385(5)
C5 C6 1.474(5)
C5 C4 1.388(5)
C15 C14 1.382(5)
C1 C2 1.385(5)
C6 C7 1.385(5)
C29 C28 1.407(5)
C29 C24 1.421(5)
C2 C3 1.385(5)
C3 C4 1.382(5)
C9 C8 1.389(5)
C8 C7 1.386(5)
C20 C21 1.473(5)
C20 C19 1.389(5)
C28 C27 1.365(5)
C27 C26 1.411(5)
C26 C25 1.368(5)
C21 C22 1.411(5)
C24 C25 1.416(5)
C24 C23 1.417(5)
C17 C16 1.373(5)
C17 C18 1.391(5)
C19 C18 1.383(5)
C18 Cl2 1.724(4)
C22 C23 1.358(5)
C14 C13 1.379(5)
C13 C12 1.389(5)
F1 B1 1.391(5)
F2 B1 1.385(5)
F4 B1 1.382(5)
F3 B1 1.376(5)
